data_4069705
loop_
_publ_author_name
'Schmidt, Sarah'
'Gondzik, Sebastian'
'Schulz, Stephan'
'Bl\"aser, Dieter'
'Boese, Roland'

_publ_section_title
;
 Zinc Carbodiimide Cluster Complexes: Synthesis, X-ray Crystal Structures,
 and Reaction Mechanism
;
_journal_issue 15
_journal_name_full Organometallics
_journal_page_first 4371
_journal_paper_doi 10.1021/om900373p
_journal_volume 28
_journal_year 2009
_chemical_formula_moiety 'C44 H78 N6 Zn4 * 2 C6 H12'
_chemical_formula_sum 'C56 H102 N6 Zn4'
_chemical_formula_weight 1120.92
_chemical_name_systematic
; 
 ? 
;
_space_group_IT_number 13
_symmetry_cell_setting monoclinic
_symmetry_space_group_name_Hall '-P 2yc'
_symmetry_space_group_name_H-M 'P 1 2/c 1'
_atom_sites_solution_hydrogens geom
_atom_sites_solution_primary direct
_atom_sites_solution_secondary difmap
_audit_creation_method SHELXL-97
_cell_angle_alpha 90.00
_cell_angle_beta 95.887(4)
_cell_angle_gamma 90.00
_cell_formula_units_Z 2
_cell_length_a 10.4638(7)
_cell_length_b 14.5915(9)
_cell_length_c 19.9999(12)
_cell_measurement_reflns_used 9961
_cell_measurement_temperature 173(1)
_cell_measurement_theta_max 24.09
_cell_measurement_theta_min 2.41
_cell_volume 3037.5(3)
_computing_cell_refinement 'BRUKER AXS SMART APEX 2 Vers. 3.0-2009'
_computing_data_collection 'BRUKER AXS SMART APEX 2 Vers. 3.0-2009'
_computing_data_reduction 'BRUKER AXS SMART APEX 2 Vers. 3.0-2009'
_computing_molecular_graphics 'BRUKER AXS SHELXTL (c) 2008 / Vers. 2008/4'
_computing_publication_material 'BRUKER AXS SHELXTL (c) 2008 / Vers. 2008/4'
_computing_structure_refinement 'BRUKER AXS SHELXTL (c) 2008 / Vers. 2008/4'
_computing_structure_solution 'BRUKER AXS SMART APEX 2 Vers. 3.0-2009'
_diffrn_ambient_temperature 173(1)
_diffrn_detector_area_resol_mean 512
_diffrn_measured_fraction_theta_full 0.995
_diffrn_measured_fraction_theta_max 0.995
_diffrn_measurement_device_type
; 
 Siemens SMART three axis goniometer with APEX II area detector system
;
_diffrn_measurement_method
;
 Data collection strategy APEX 2 / COSMO
;
_diffrn_radiation_monochromator graphite
_diffrn_radiation_source 'fine-focus sealed tube'
_diffrn_radiation_type MoK\a
_diffrn_radiation_wavelength 0.71073
_diffrn_reflns_av_R_equivalents 0.0769
_diffrn_reflns_av_sigmaI/netI 0.0465
_diffrn_reflns_limit_h_max 12
_diffrn_reflns_limit_h_min -12
_diffrn_reflns_limit_k_max 17
_diffrn_reflns_limit_k_min -16
_diffrn_reflns_limit_l_max 23
_diffrn_reflns_limit_l_min -23
_diffrn_reflns_number 44047
_diffrn_reflns_theta_full 24.79
_diffrn_reflns_theta_max 24.79
_diffrn_reflns_theta_min 1.73
_exptl_absorpt_coefficient_mu 1.598
_exptl_absorpt_correction_T_max 0.75
_exptl_absorpt_correction_T_min 0.53
_exptl_absorpt_correction_type multi-scan
_exptl_absorpt_process_details
; 
 BRUKER AXS SMART APEX 2 Vers. 1.0-27
 R.H. Blessing, Acta Cryst. (1995) A51 33-38 
;
_exptl_crystal_colour colorless
_exptl_crystal_density_diffrn 1.226
_exptl_crystal_density_method 'not measured'
_exptl_crystal_description block
_exptl_crystal_F_000 1200
_exptl_crystal_size_max 0.26
_exptl_crystal_size_mid 0.18
_exptl_crystal_size_min 0.15
_refine_diff_density_max 0.865
_refine_diff_density_min -0.324
_refine_diff_density_rms 0.074
_refine_ls_extinction_method none
_refine_ls_goodness_of_fit_ref 1.077
_refine_ls_hydrogen_treatment
;
 Riding model on idealized geometrics 
 with the 1.2 fold (1.5 fold for methyl 
 groups) isotropic displacement 
 parameters of the equivalent Uij of the 
 corresponding carbon atom
;
_refine_ls_matrix_type full
_refine_ls_number_parameters 293
_refine_ls_number_reflns 5212
_refine_ls_number_restraints 2
_refine_ls_restrained_S_all 1.080
_refine_ls_R_factor_all 0.0759
_refine_ls_R_factor_gt 0.0435
_refine_ls_shift/su_max 0.099
_refine_ls_shift/su_mean 0.017
_refine_ls_structure_factor_coef Fsqd
_refine_ls_weighting_details 'calc w=1/[\s^2^(Fo^2^)+(0.0399P)^2^+5.2518P] where P=(Fo^2^+2Fc^2^)/3'
_refine_ls_weighting_scheme calc
_refine_ls_wR_factor_gt 0.0983
_refine_ls_wR_factor_ref 0.1152
_reflns_number_gt 3740
_reflns_number_total 5212
_reflns_threshold_expression >2sigma(I)
_cod_data_source_file om900373p_si_001.cif
_cod_data_source_block sar_136m
_cod_original_sg_symbol_H-M P2/c
_cod_database_code 4069705

loop_
_symmetry_equiv_pos_as_xyz
'x, y, z'
'-x, y, -z+1/2'
'-x, -y, -z'
'x, -y, z-1/2'

loop_
_atom_site_label
_atom_site_type_symbol
_atom_site_fract_x
_atom_site_fract_y
_atom_site_fract_z
_atom_site_U_iso_or_equiv
_atom_site_adp_type
_atom_site_occupancy
_atom_site_symmetry_multiplicity
_atom_site_calc_flag
_atom_site_refinement_flags
_atom_site_disorder_assembly
_atom_site_disorder_group
Zn1 Zn 0.40687(5) 0.32103(3) 0.07581(2) 0.03936(16) Uani 1 1 d . . .
Zn2 Zn 0.54829(5) 0.12043(3) 0.11146(2) 0.03507(15) Uani 1 1 d . . .
N1 N 0.3977(3) 0.2036(2) 0.13137(15) 0.0313(8) Uani 1 1 d . . .
N2 N 0.5021(3) 0.3296(2) 0.16695(15) 0.0355(8) Uani 1 1 d . . .
N3 N 0.5503(3) 0.0576(2) 0.19867(15) 0.0315(8) Uani 1 1 d . . .
C1 C 0.2802(4) 0.1512(3) 0.14184(19) 0.0343(10) Uani 1 1 d . . .
H1 H 0.2944 0.1187 0.1837 0.041 Uiso 1 1 d R . .
C2 C 0.1636(4) 0.2130(4) 0.1444(3) 0.0532(13) Uani 1 1 d . . .
H2A H 0.1533 0.2499 0.1044 0.064 Uiso 1 1 d R . .
H2B H 0.1773 0.2533 0.1823 0.064 Uiso 1 1 d R . .
C3 C 0.0411(5) 0.1576(4) 0.1495(3) 0.0670(15) Uani 1 1 d . . .
H3A H -0.0309 0.1985 0.1482 0.080 Uiso 1 1 d R . .
H3B H 0.0477 0.1258 0.1918 0.080 Uiso 1 1 d R . .
C4 C 0.0186(5) 0.0894(4) 0.0925(3) 0.0645(15) Uani 1 1 d . . .
H4A H 0.0032 0.1213 0.0505 0.077 Uiso 1 1 d R . .
H4B H -0.0563 0.0536 0.0986 0.077 Uiso 1 1 d R . .
C5 C 0.1325(5) 0.0266(4) 0.0908(3) 0.0610(14) Uani 1 1 d . . .
H5A H 0.1180 -0.0141 0.0530 0.073 Uiso 1 1 d R . .
H5B H 0.1425 -0.0099 0.1309 0.073 Uiso 1 1 d R . .
C6 C 0.2547(4) 0.0819(3) 0.0849(2) 0.0500(12) Uani 1 1 d . . .
H6A H 0.3263 0.0407 0.0857 0.060 Uiso 1 1 d R . .
H6B H 0.2474 0.1136 0.0426 0.060 Uiso 1 1 d R . .
C7 C 0.4671(4) 0.2475(3) 0.18780(18) 0.0297(9) Uani 1 1 d . . .
C8 C 0.5000 0.2014(4) 0.2500 0.0285(12) Uani 1 2 d S . .
C9 C 0.5000 0.0987(4) 0.2500 0.0298(13) Uani 1 2 d S . .
C11 C 0.6148(4) 0.3811(3) 0.1954(2) 0.0407(11) Uani 1 1 d . . .
H11 H 0.6201 0.3784 0.2436 0.049 Uiso 1 1 d R . .
C12 C 0.5995(5) 0.4801(3) 0.1728(3) 0.0595(14) Uani 1 1 d . . .
H12A H 0.5254 0.5061 0.1902 0.071 Uiso 1 1 d R . .
H12B H 0.5860 0.4824 0.1246 0.071 Uiso 1 1 d R . .
C13 C 0.7179(7) 0.5365(4) 0.1973(3) 0.089(2) Uani 1 1 d . . .
H13A H 0.7263 0.5391 0.2455 0.106 Uiso 1 1 d R . .
H13B H 0.7069 0.5980 0.1806 0.106 Uiso 1 1 d R . .
C14 C 0.8384(7) 0.4968(5) 0.1746(3) 0.093(2) Uani 1 1 d . . .
H14A H 0.9113 0.5317 0.1933 0.112 Uiso 1 1 d R . .
H14B H 0.8346 0.5001 0.1265 0.112 Uiso 1 1 d R . .
C15 C 0.8534(6) 0.3983(5) 0.1969(3) 0.0812(19) Uani 1 1 d . . .
H15A H 0.8667 0.3961 0.2451 0.097 Uiso 1 1 d R . .
H15B H 0.9278 0.3725 0.1797 0.097 Uiso 1 1 d R . .
C16 C 0.7352(5) 0.3412(4) 0.1724(3) 0.0603(14) Uani 1 1 d . . .
H16A H 0.7265 0.3385 0.1242 0.072 Uiso 1 1 d R . .
H16B H 0.7467 0.2798 0.1892 0.072 Uiso 1 1 d R . .
C17 C 0.6361(5) 0.1222(4) 0.0306(2) 0.0643(15) Uani 1 1 d . . .
H17A H 0.6504 0.0605 0.0165 0.096 Uiso 1 1 d R . .
H17B H 0.5844 0.1540 -0.0045 0.096 Uiso 1 1 d R . .
H17C H 0.7171 0.1530 0.0397 0.096 Uiso 1 1 d R . .
C18 C 0.3582(6) 0.3795(4) -0.0097(2) 0.0671(16) Uani 1 1 d . . .
H18A H 0.2651 0.3897 -0.0151 0.101 Uiso 1 1 d R . .
H18B H 0.3821 0.3400 -0.0460 0.101 Uiso 1 1 d R . .
H18C H 0.4028 0.4384 -0.0112 0.101 Uiso 1 1 d R . .
C21 C 0.6070(4) -0.0347(3) 0.2036(2) 0.0354(10) Uani 1 1 d . . .
H21 H 0.5993 -0.0585 0.2477 0.043 Uiso 1 1 d R . .
C22 C 0.5426(4) -0.1018(3) 0.1516(2) 0.0451(11) Uani 1 1 d . . .
H22A H 0.5460 -0.0771 0.1073 0.054 Uiso 1 1 d R . .
H22B H 0.4539 -0.1091 0.1589 0.054 Uiso 1 1 d R . .
C23 C 0.6087(5) -0.1946(3) 0.1567(3) 0.0671(16) Uani 1 1 d . . .
H23A H 0.5681 -0.2342 0.1226 0.081 Uiso 1 1 d R . .
H23B H 0.5983 -0.2215 0.1996 0.081 Uiso 1 1 d R . .
C24 C 0.7506(5) -0.1870(4) 0.1480(3) 0.0706(16) Uani 1 1 d . . .
H24A H 0.7614 -0.1673 0.1031 0.085 Uiso 1 1 d R . .
H24B H 0.7898 -0.2463 0.1547 0.085 Uiso 1 1 d R . .
C25 C 0.8166(5) -0.1197(4) 0.1981(3) 0.0608(14) Uani 1 1 d . . .
H25A H 0.9046 -0.1125 0.1894 0.073 Uiso 1 1 d R . .
H25B H 0.8157 -0.1437 0.2427 0.073 Uiso 1 1 d R . .
C26 C 0.7493(4) -0.0263(3) 0.1939(2) 0.0436(11) Uani 1 1 d . . .
H26A H 0.7903 0.0135 0.2279 0.052 Uiso 1 1 d R . .
H26B H 0.7581 0.0008 0.1509 0.052 Uiso 1 1 d R . .
C31 C 0.1406(18) 0.5795(13) 0.0439(9) 0.116(5) Uiso 0.50 1 d P A 1
H31A H 0.0956 0.5222 0.0443 0.139 Uiso 0.50 1 d PR A 1
H31B H 0.1687 0.5889 0.0002 0.139 Uiso 0.50 1 d PR A 1
C32 C 0.230(2) 0.5848(14) 0.1026(10) 0.134(7) Uiso 0.50 1 d P A 1
H32A H 0.2951 0.5437 0.0901 0.161 Uiso 0.50 1 d PR A 1
H32B H 0.2008 0.5618 0.1433 0.161 Uiso 0.50 1 d PR A 1
C33 C 0.2632(19) 0.6814(14) 0.1275(12) 0.128(8) Uiso 0.50 1 d PD A 1
H33A H 0.3052 0.6982 0.0888 0.154 Uiso 0.50 1 d PR A 1
H33B H 0.3296 0.6729 0.1638 0.154 Uiso 0.50 1 d PR A 1
C34 C 0.1527(17) 0.7563(13) 0.1079(10) 0.132(6) Uiso 0.50 1 d PD A 1
H34A H 0.2088 0.8084 0.1081 0.158 Uiso 0.50 1 d PR A 1
H34B H 0.1344 0.7476 0.1536 0.158 Uiso 0.50 1 d PR A 1
C35 C 0.0453(19) 0.7363(15) 0.0586(11) 0.130(7) Uiso 0.50 1 d PD A 1
H35A H 0.0664 0.7737 0.0218 0.156 Uiso 0.50 1 d PR A 1
H35B H 0.0002 0.7747 0.0873 0.156 Uiso 0.50 1 d PR A 1
C36 C 0.053(2) 0.6286(16) 0.0323(13) 0.135(7) Uiso 0.50 1 d P A 1
H36A H -0.0021 0.6092 0.0653 0.162 Uiso 0.50 1 d PR A 1
H36B H 0.0000 0.6516 -0.0062 0.162 Uiso 0.50 1 d PR A 1
C41 C 0.2219(17) 0.6279(13) 0.0282(9) 0.121(6) Uiso 0.50 1 d P B 2
H41A H 0.2191 0.5630 0.0204 0.146 Uiso 0.50 1 d PR B 2
H41B H 0.2603 0.6540 -0.0090 0.146 Uiso 0.50 1 d PR B 2
C42 C 0.2842(14) 0.6329(12) 0.0897(7) 0.088(4) Uiso 0.50 1 d P B 2
H42A H 0.3572 0.6646 0.0756 0.106 Uiso 0.50 1 d PR B 2
H42B H 0.3128 0.5738 0.1063 0.106 Uiso 0.50 1 d PR B 2
C43 C 0.2194(17) 0.7034(12) 0.1408(8) 0.085(5) Uiso 0.50 1 d P B 2
H43A H 0.2656 0.7603 0.1451 0.103 Uiso 0.50 1 d PR B 2
H43B H 0.2414 0.6697 0.1815 0.103 Uiso 0.50 1 d PR B 2
C44 C 0.093(2) 0.7119(16) 0.1297(10) 0.140(7) Uiso 0.50 1 d P B 2
H44A H 0.0818 0.7660 0.1556 0.167 Uiso 0.50 1 d PR B 2
H44B H 0.0491 0.6624 0.1490 0.167 Uiso 0.50 1 d PR B 2
C45 C 0.0184(18) 0.6928(14) 0.0685(9) 0.101(5) Uiso 0.50 1 d P B 2
H45A H 0.0512 0.7486 0.0515 0.121 Uiso 0.50 1 d PR B 2
H45B H -0.0732 0.6982 0.0672 0.121 Uiso 0.50 1 d PR B 2
C46 C 0.090(2) 0.6570(15) 0.0092(11) 0.126(7) Uiso 0.50 1 d P B 2
H46A H 0.0367 0.6059 0.0184 0.151 Uiso 0.50 1 d PR B 2
H46B H 0.0688 0.6735 -0.0371 0.151 Uiso 0.50 1 d PR B 2

loop_
_atom_site_aniso_label
_atom_site_aniso_U_11
_atom_site_aniso_U_22
_atom_site_aniso_U_33
_atom_site_aniso_U_23
_atom_site_aniso_U_13
_atom_site_aniso_U_12
Zn1 0.0482(3) 0.0425(3) 0.0259(3) 0.0056(2) -0.0031(2) 0.0044(3)
Zn2 0.0404(3) 0.0398(3) 0.0252(2) -0.0015(2) 0.00443(19) 0.0024(2)
N1 0.0328(19) 0.0324(19) 0.0272(17) 0.0020(14) -0.0041(14) -0.0012(15)
N2 0.046(2) 0.033(2) 0.0266(17) 0.0026(14) -0.0024(15) -0.0036(17)
N3 0.0350(19) 0.0324(19) 0.0272(17) -0.0012(14) 0.0031(14) 0.0028(15)
C1 0.037(2) 0.037(2) 0.028(2) -0.0005(17) -0.0022(17) -0.0003(19)
C2 0.040(3) 0.060(3) 0.059(3) -0.010(2) 0.003(2) 0.005(2)
C3 0.042(3) 0.081(4) 0.079(4) -0.009(3) 0.013(3) 0.006(3)
C4 0.040(3) 0.095(4) 0.057(3) 0.001(3) -0.006(2) -0.019(3)
C5 0.056(3) 0.064(4) 0.062(3) -0.016(3) 0.001(3) -0.019(3)
C6 0.043(3) 0.054(3) 0.052(3) -0.019(2) 0.002(2) -0.006(2)
C7 0.031(2) 0.031(2) 0.027(2) -0.0030(16) 0.0021(16) 0.0008(18)
C8 0.033(3) 0.029(3) 0.023(3) 0.000 0.001(2) 0.000
C9 0.028(3) 0.034(3) 0.026(3) 0.000 -0.004(2) 0.000
C11 0.051(3) 0.041(3) 0.029(2) 0.0063(19) -0.0036(19) -0.014(2)
C12 0.074(4) 0.042(3) 0.060(3) 0.012(2) -0.006(3) -0.013(3)
C13 0.130(6) 0.048(4) 0.082(4) 0.015(3) -0.017(4) -0.041(4)
C14 0.095(5) 0.110(6) 0.071(4) 0.024(4) -0.013(4) -0.065(5)
C15 0.056(4) 0.097(5) 0.088(4) 0.002(4) -0.005(3) -0.022(3)
C16 0.047(3) 0.060(3) 0.073(4) 0.006(3) 0.003(3) -0.006(3)
C17 0.070(4) 0.091(4) 0.035(3) 0.002(3) 0.018(2) 0.007(3)
C18 0.101(5) 0.062(3) 0.034(3) 0.011(2) -0.013(3) 0.007(3)
C21 0.042(3) 0.032(2) 0.033(2) 0.0031(17) 0.0057(18) 0.0041(19)
C22 0.044(3) 0.039(3) 0.054(3) -0.013(2) 0.010(2) -0.002(2)
C23 0.069(4) 0.041(3) 0.094(4) -0.020(3) 0.018(3) 0.004(3)
C24 0.076(4) 0.044(3) 0.096(4) -0.006(3) 0.029(3) 0.016(3)
C25 0.053(3) 0.059(3) 0.072(4) 0.004(3) 0.011(3) 0.021(3)
C26 0.041(3) 0.045(3) 0.044(3) -0.003(2) 0.004(2) 0.002(2)

loop_
_atom_type_symbol
_atom_type_description
_atom_type_scat_dispersion_real
_atom_type_scat_dispersion_imag
_atom_type_scat_source
C C 0.0033 0.0016 'International Tables Vol C Tables 4.2.6.8 and 6.1.1.4'
H H 0.0000 0.0000 'International Tables Vol C Tables 4.2.6.8 and 6.1.1.4'
N N 0.0061 0.0033 'International Tables Vol C Tables 4.2.6.8 and 6.1.1.4'
Zn Zn 0.2839 1.4301 'International Tables Vol C Tables 4.2.6.8 and 6.1.1.4'

loop_
_geom_angle_atom_site_label_1
_geom_angle_atom_site_label_2
_geom_angle_atom_site_label_3
_geom_angle
_geom_angle_site_symmetry_1
_geom_angle_site_symmetry_3
C18 Zn1 N2 147.7(2) . .
C18 Zn1 N1 145.71(19) . .
N2 Zn1 N1 66.61(13) . .
C18 Zn1 C7 178.8(2) . .
N2 Zn1 C7 31.95(13) . .
N1 Zn1 C7 34.79(12) . .
C17 Zn2 N3 141.43(19) . .
C17 Zn2 N1 126.17(19) . .
N3 Zn2 N1 92.40(13) . .
C17 Zn2 C7 133.7(2) . .
N3 Zn2 C7 77.65(13) . .
N1 Zn2 C7 33.24(12) . .
C7 N1 C1 118.8(3) . .
C7 N1 Zn1 90.3(2) . .
C1 N1 Zn1 126.4(2) . .
C7 N1 Zn2 94.6(2) . .
C1 N1 Zn2 112.7(2) . .
Zn1 N1 Zn2 107.96(15) . .
C7 N2 C11 125.2(3) . .
C7 N2 Zn1 95.8(2) . .
C11 N2 Zn1 134.2(3) . .
C9 N3 C21 123.0(3) . .
C9 N3 Zn2 120.0(3) . .
C21 N3 Zn2 116.9(2) . .
N1 C1 C2 112.3(3) . .
N1 C1 C6 108.7(3) . .
C2 C1 C6 109.7(4) . .
C1 C2 C3 111.7(4) . .
C4 C3 C2 111.4(4) . .
C5 C4 C3 110.8(4) . .
C4 C5 C6 110.5(4) . .
C1 C6 C5 112.2(4) . .
N2 C7 C8 130.4(4) . .
N2 C7 N1 106.9(3) . .
C8 C7 N1 122.4(4) . .
N2 C7 Zn1 52.21(19) . .
C8 C7 Zn1 177.2(3) . .
N1 C7 Zn1 54.92(18) . .
N2 C7 Zn2 109.9(2) . .
C8 C7 Zn2 96.4(2) . .
N1 C7 Zn2 52.17(18) . .
Zn1 C7 Zn2 81.24(11) . .
C7 C8 C7 123.7(5) 2_655 .
C7 C8 C9 118.2(2) 2_655 .
C7 C8 C9 118.2(2) . .
N3 C9 N3 126.9(5) . 2_655
N3 C9 C8 116.5(3) . .
N3 C9 C8 116.5(3) 2_655 .
N2 C11 C16 110.4(4) . .
N2 C11 C12 108.5(4) . .
C16 C11 C12 110.1(4) . .
C11 C12 C13 111.1(4) . .
C14 C13 C12 112.0(5) . .
C13 C14 C15 110.1(5) . .
C14 C15 C16 111.6(5) . .
C11 C16 C15 111.4(5) . .
N3 C21 C26 108.1(3) . .
N3 C21 C22 113.2(3) . .
C26 C21 C22 109.4(3) . .
C23 C22 C21 111.0(4) . .
C24 C23 C22 111.8(4) . .
C23 C24 C25 110.8(4) . .
C24 C25 C26 111.4(4) . .
C21 C26 C25 111.8(4) . .
C36 C31 C32 124(2) . .
C31 C32 C33 115.4(18) . .
C32 C33 C34 114.4(16) . .
C35 C34 C33 121.1(17) . .
C34 C35 C36 110.4(17) . .
C31 C36 C35 125(2) . .
C42 C41 C46 125.8(18) . .
C41 C42 C43 114.4(14) . .
C44 C43 C42 115.0(15) . .
C43 C44 C45 125.7(19) . .
C46 C45 C44 117.3(17) . .
C41 C46 C45 114.6(17) . .

loop_
_geom_bond_atom_site_label_1
_geom_bond_atom_site_label_2
_geom_bond_distance
_geom_bond_site_symmetry_2
Zn1 C18 1.932(4) .
Zn1 N2 1.990(3) .
Zn1 N1 2.050(3) .
Zn1 C7 2.505(4) .
Zn2 C17 1.941(4) .
Zn2 N3 1.968(3) .
Zn2 N1 2.060(3) .
Zn2 C7 2.599(4) .
N1 C7 1.429(5) .
N1 C1 1.481(5) .
N2 C7 1.332(5) .
N2 C11 1.463(5) .
N3 C9 1.342(4) .
N3 C21 1.471(5) .
C1 C2 1.522(6) .
C1 C6 1.525(6) .
C2 C3 1.527(7) .
C3 C4 1.513(7) .
C4 C5 1.506(7) .
C5 C6 1.527(7) .
C7 C8 1.425(4) .
C8 C7 1.425(4) 2_655
C8 C9 1.498(8) .
C9 N3 1.342(4) 2_655
C11 C16 1.503(7) .
C11 C12 1.518(6) .
C12 C13 1.526(8) .
C13 C14 1.499(10) .
C14 C15 1.508(9) .
C15 C16 1.531(7) .
C21 C26 1.526(6) .
C21 C22 1.533(6) .
C22 C23 1.519(7) .
C23 C24 1.517(8) .
C24 C25 1.518(8) .
C25 C26 1.532(6) .
C31 C36 1.17(3) .
C31 C32 1.42(2) .
C32 C33 1.52(3) .
C33 C34 1.610(10) .
C34 C35 1.447(10) .
C35 C36 1.66(3) .
C41 C42 1.33(2) .
C41 C46 1.46(2) .
C42 C43 1.64(2) .
C43 C44 1.32(2) .
C44 C45 1.41(2) .
C45 C46 1.56(3) .
